data_4100311
_journal_name_full 'Journal of the American Chemical Society'
_journal_year 2005
_chemical_formula_sum 'C66 H56 Mn N6 Ni2 O12'
_chemical_formula_weight 1297.53
_space_group_IT_number 2
_symmetry_cell_setting triclinic
_symmetry_space_group_name_Hall '-P 1'
_symmetry_space_group_name_H-M 'P -1'
_cell_angle_alpha 98.7320(10)
_cell_angle_beta 90.8110(10)
_cell_angle_gamma 106.5250(10)
_cell_formula_units_Z 2
_cell_length_a 11.35340(10)
_cell_length_b 11.9927(2)
_cell_length_c 23.2928(4)
_cell_measurement_temperature 110(2)
_cell_volume 2999.75(8)
_diffrn_ambient_temperature 110(2)
_exptl_crystal_density_diffrn 1.437
_cod_database_code 4100311

loop_
_symmetry_equiv_pos_as_xyz
'x, y, z'
'-x, -y, -z'

loop_
_atom_site_label
_atom_site_type_symbol
_atom_site_fract_x
_atom_site_fract_y
_atom_site_fract_z
_atom_site_U_iso_or_equiv
_atom_site_adp_type
_atom_site_occupancy
_atom_site_symmetry_multiplicity
_atom_site_calc_flag
_atom_site_refinement_flags
_atom_site_disorder_assembly
_atom_site_disorder_group
C1 C 0.9038(3) -0.0002(3) 0.29368(15) 0.0242(7) Uani 1 1 d . . .
C2 C 0.9240(3) -0.0922(3) 0.32664(15) 0.0247(7) Uani 1 1 d . . .
C3 C 0.8314(3) -0.1963(3) 0.32885(17) 0.0314(8) Uani 1 1 d . . .
H3 H 0.7519 -0.2078 0.3112 0.038 Uiso 1 1 calc R . .
C4 C 0.8545(3) -0.2831(3) 0.35663(18) 0.0350(9) Uani 1 1 d . . .
H4 H 0.7918 -0.3550 0.3569 0.042 Uiso 1 1 calc R . .
C5 C 0.9688(3) -0.2647(3) 0.38385(17) 0.0363(9) Uani 1 1 d . . .
H5 H 0.9850 -0.3244 0.4025 0.044 Uiso 1 1 calc R . .
C6 C 1.0604(3) -0.1590(3) 0.38403(16) 0.0311(8) Uani 1 1 d . . .
H6 H 1.1377 -0.1453 0.4043 0.037 Uiso 1 1 calc R . .
C7 C 1.0390(3) -0.0747(3) 0.35498(15) 0.0283(7) Uani 1 1 d . . .
H7 H 1.1027 -0.0038 0.3541 0.034 Uiso 1 1 calc R . .
C8 C 0.8120(3) 0.2865(3) 0.32702(14) 0.0218(7) Uani 1 1 d . . .
C9 C 0.7794(3) 0.3609(3) 0.37867(14) 0.0231(7) Uani 1 1 d . . .
C10 C 0.6580(3) 0.3568(3) 0.38807(16) 0.0285(8) Uani 1 1 d . . .
H10 H 0.5940 0.3066 0.3614 0.034 Uiso 1 1 calc R . .
C11 C 0.6293(3) 0.4256(3) 0.43617(17) 0.0343(8) Uani 1 1 d . . .
H11 H 0.5458 0.4215 0.4423 0.041 Uiso 1 1 calc R . .
C12 C 0.7211(3) 0.4997(3) 0.47517(16) 0.0333(8) Uani 1 1 d . . .
H12 H 0.7014 0.5477 0.5077 0.040 Uiso 1 1 calc R . .
C13 C 0.8431(3) 0.5034(3) 0.46622(16) 0.0299(8) Uani 1 1 d . . .
H13 H 0.9067 0.5534 0.4932 0.036 Uiso 1 1 calc R . .
C14 C 0.8723(3) 0.4353(3) 0.41873(15) 0.0268(7) Uani 1 1 d . . .
H14 H 0.9559 0.4387 0.4131 0.032 Uiso 1 1 calc R . .
C15 C 0.8029(3) 0.2099(3) 0.15620(16) 0.0277(7) Uani 1 1 d . . .
C16 C 0.8547(4) 0.2685(3) 0.10659(17) 0.0351(8) Uani 1 1 d . . .
C17 C 0.7787(4) 0.3027(4) 0.0698(2) 0.0494(11) Uani 1 1 d . . .
H17 H 0.6951 0.2947 0.0778 0.059 Uiso 1 1 calc R . .
C18 C 0.8280(5) 0.3495(5) 0.0203(2) 0.0632(14) Uani 1 1 d . . .
H18 H 0.7778 0.3755 -0.0044 0.076 Uiso 1 1 calc R . .
C19 C 0.9479(5) 0.3580(4) 0.0075(2) 0.0617(13) Uani 1 1 d . . .
H19 H 0.9781 0.3845 -0.0274 0.074 Uiso 1 1 calc R . .
C20 C 1.0238(5) 0.3281(4) 0.0450(2) 0.0569(12) Uani 1 1 d . . .
H20 H 1.1077 0.3381 0.0371 0.068 Uiso 1 1 calc R . .
C21 C 0.9780(4) 0.2830(4) 0.09473(17) 0.0403(9) Uani 1 1 d . . .
H21 H 1.0308 0.2621 0.1205 0.048 Uiso 1 1 calc R . .
C22 C 1.2441(3) 0.1896(3) 0.17424(15) 0.0262(7) Uani 1 1 d . . .
C23 C 1.2642(3) 0.1133(3) 0.11999(15) 0.0276(7) Uani 1 1 d . . .
C24 C 1.3802(3) 0.1014(3) 0.10868(16) 0.0342(8) Uani 1 1 d . . .
H24 H 1.4482 0.1410 0.1356 0.041 Uiso 1 1 calc R . .
C25 C 1.3964(4) 0.0323(4) 0.05853(17) 0.0443(10) Uani 1 1 d . . .
H25 H 1.4758 0.0238 0.0512 0.053 Uiso 1 1 calc R . .
C26 C 1.2990(4) -0.0250(4) 0.01871(18) 0.0482(11) Uani 1 1 d . . .
H26 H 1.3117 -0.0722 -0.0159 0.058 Uiso 1 1 calc R . .
C27 C 1.1840(4) -0.0141(4) 0.02894(18) 0.0443(10) Uani 1 1 d . . .
H27 H 1.1170 -0.0534 0.0014 0.053 Uiso 1 1 calc R . .
C28 C 1.1656(3) 0.0546(3) 0.07984(16) 0.0326(8) Uani 1 1 d . . .
H28 H 1.0858 0.0616 0.0872 0.039 Uiso 1 1 calc R . .
C29 C 1.2762(3) 0.2808(3) 0.34335(15) 0.0240(7) Uani 1 1 d . . .
C30 C 1.2333(3) 0.2259(3) 0.39468(15) 0.0260(7) Uani 1 1 d . . .
C31 C 1.3077(3) 0.1755(3) 0.42360(16) 0.0311(8) Uani 1 1 d . . .
H31 H 1.3867 0.1767 0.4103 0.037 Uiso 1 1 calc R . .
C32 C 1.2677(4) 0.1233(3) 0.47171(18) 0.0401(9) Uani 1 1 d . . .
H32 H 1.3181 0.0870 0.4905 0.048 Uiso 1 1 calc R . .
C33 C 1.1537(4) 0.1242(4) 0.49255(17) 0.0426(10) Uani 1 1 d . . .
H33 H 1.1266 0.0896 0.5259 0.051 Uiso 1 1 calc R . .
C34 C 1.0802(3) 0.1755(3) 0.46462(16) 0.0362(9) Uani 1 1 d . . .
H34 H 1.0026 0.1766 0.4791 0.043 Uiso 1 1 calc R . .
C35 C 1.1182(3) 0.2258(3) 0.41535(16) 0.0304(8) Uani 1 1 d . . .
H35 H 1.0663 0.2598 0.3959 0.036 Uiso 1 1 calc R . .
C36 C 1.1636(3) 0.4901(3) 0.21453(14) 0.0247(7) Uani 1 1 d . . .
C37 C 1.1484(3) 0.5993(3) 0.19465(15) 0.0282(7) Uani 1 1 d . . .
C38 C 1.2268(3) 0.6558(3) 0.15545(16) 0.0351(8) Uani 1 1 d . . .
H38 H 1.2889 0.6234 0.1397 0.042 Uiso 1 1 calc R . .
C39 C 1.2146(3) 0.7585(4) 0.13946(18) 0.0418(10) Uani 1 1 d . . .
H39 H 1.2661 0.7950 0.1117 0.050 Uiso 1 1 calc R . .
C40 C 1.1272(4) 0.8081(4) 0.1640(2) 0.0453(10) Uani 1 1 d . . .
H40 H 1.1200 0.8798 0.1538 0.054 Uiso 1 1 calc R . .
C41 C 1.0507(4) 0.7537(4) 0.2032(2) 0.0428(10) Uani 1 1 d . . .
H41 H 0.9910 0.7882 0.2201 0.051 Uiso 1 1 calc R . .
C42 C 1.0603(3) 0.6492(3) 0.21808(17) 0.0338(8) Uani 1 1 d . . .
H42 H 1.0060 0.6114 0.2446 0.041 Uiso 1 1 calc R . .
C43 C 0.5191(3) -0.1100(3) 0.26237(15) 0.0282(7) Uani 1 1 d . . .
H43 H 0.5794 -0.1512 0.2577 0.034 Uiso 1 1 calc R . .
C44 C 0.4059(3) -0.1659(3) 0.28125(16) 0.0321(8) Uani 1 1 d . . .
H44 H 0.3889 -0.2439 0.2895 0.039 Uiso 1 1 calc R . .
C45 C 0.3182(3) -0.1066(3) 0.28783(17) 0.0367(9) Uani 1 1 d . . .
H45 H 0.2400 -0.1427 0.3011 0.044 Uiso 1 1 calc R . .
C46 C 0.3458(3) 0.0061(3) 0.27476(17) 0.0326(8) Uani 1 1 d . . .
H46 H 0.2860 0.0481 0.2784 0.039 Uiso 1 1 calc R . .
C47 C 0.4606(3) 0.0573(3) 0.25646(15) 0.0272(7) Uani 1 1 d . . .
H47 H 0.4792 0.1352 0.2479 0.033 Uiso 1 1 calc R . .
C48 C 0.8228(3) -0.0789(3) 0.14412(16) 0.0308(8) Uani 1 1 d . . .
H48 H 0.8964 -0.0382 0.1673 0.037 Uiso 1 1 calc R . .
C49 C 0.8279(3) -0.1628(3) 0.09659(17) 0.0372(9) Uani 1 1 d . . .
H49 H 0.9031 -0.1794 0.0876 0.045 Uiso 1 1 calc R . .
C50 C 0.7210(4) -0.2212(4) 0.06275(18) 0.0472(10) Uani 1 1 d . . .
H50 H 0.7211 -0.2800 0.0304 0.057 Uiso 1 1 calc R . .
C51 C 0.6139(4) -0.1932(4) 0.07651(17) 0.0415(10) Uani 1 1 d . . .
H51 H 0.5397 -0.2310 0.0533 0.050 Uiso 1 1 calc R . .
C52 C 0.6165(3) -0.1094(3) 0.12439(16) 0.0307(8) Uani 1 1 d . . .
H52 H 0.5424 -0.0905 0.1337 0.037 Uiso 1 1 calc R . .
C53 C 1.5436(3) 0.5714(3) 0.21389(17) 0.0319(8) Uani 1 1 d . . .
H53 H 1.4810 0.6098 0.2142 0.038 Uiso 1 1 calc R . .
C54 C 1.6541(3) 0.6210(4) 0.19030(19) 0.0403(9) Uani 1 1 d . . .
H54 H 1.6669 0.6917 0.1744 0.048 Uiso 1 1 calc R . .
C55 C 1.7445(3) 0.5657(4) 0.19038(19) 0.0413(10) Uani 1 1 d . . .
H55 H 1.8200 0.5962 0.1733 0.050 Uiso 1 1 calc R . .
C56 C 1.7245(3) 0.4657(3) 0.21541(18) 0.0354(9) Uani 1 1 d . . .
H56 H 1.7877 0.4286 0.2176 0.042 Uiso 1 1 calc R . .
C57 C 1.6126(3) 0.4199(3) 0.23719(16) 0.0288(8) Uani 1 1 d . . .
H57 H 1.5987 0.3495 0.2534 0.035 Uiso 1 1 calc R . .
C58 C 1.2781(3) 0.5742(3) 0.35525(15) 0.0295(8) Uani 1 1 d . . .
H58 H 1.1987 0.5376 0.3364 0.035 Uiso 1 1 calc R . .
C59 C 1.2904(4) 0.6599(3) 0.40388(17) 0.0378(9) Uani 1 1 d . . .
H59 H 1.2205 0.6809 0.4183 0.045 Uiso 1 1 calc R . .
C60 C 1.4071(4) 0.7151(4) 0.43143(18) 0.0414(9) Uani 1 1 d . . .
H60 H 1.4182 0.7749 0.4645 0.050 Uiso 1 1 calc R . .
C61 C 1.5060(4) 0.6808(4) 0.40937(18) 0.0413(9) Uani 1 1 d . . .
H61 H 1.5866 0.7162 0.4271 0.050 Uiso 1 1 calc R . .
C62 C 1.4851(3) 0.5942(3) 0.36128(16) 0.0338(8) Uani 1 1 d . . .
H62 H 1.5535 0.5706 0.3467 0.041 Uiso 1 1 calc R . .
Mn3 Mn 1.03415(4) 0.24619(4) 0.25394(2) 0.02146(14) Uani 1 1 d . . .
N1 N 0.5474(2) 0.0002(2) 0.25031(12) 0.0242(6) Uani 1 1 d . . .
N2 N 0.7187(2) -0.0530(2) 0.15859(12) 0.0249(6) Uani 1 1 d . . .
N3 N 1.5218(2) 0.4716(2) 0.23629(13) 0.0251(6) Uani 1 1 d . . .
N4 N 1.3745(2) 0.5408(2) 0.33363(12) 0.0242(6) Uani 1 1 d . . .
Ni1 Ni 0.72251(3) 0.08273(4) 0.229166(19) 0.02255(13) Uani 1 1 d . . .
Ni2 Ni 1.35012(3) 0.39762(4) 0.265363(19) 0.02285(13) Uani 1 1 d . . .
O1 O 0.79194(19) -0.0061(2) 0.28131(10) 0.0265(5) Uani 1 1 d . . .
O2 O 0.99631(19) 0.0740(2) 0.27969(11) 0.0277(5) Uani 1 1 d . . .
O3 O 0.72342(19) 0.2191(2) 0.29317(10) 0.0250(5) Uani 1 1 d . . .
O4 O 0.92414(19) 0.2962(2) 0.32102(10) 0.0273(5) Uani 1 1 d . . .
O5 O 0.6884(2) 0.1793(2) 0.16255(11) 0.0312(6) Uani 1 1 d . . .
O6 O 0.87440(19) 0.1837(2) 0.19112(10) 0.0246(5) Uani 1 1 d . . .
O7 O 1.3395(2) 0.2549(2) 0.20410(11) 0.0291(5) Uani 1 1 d . . .
O8 O 1.1349(2) 0.1834(2) 0.18547(10) 0.0306(6) Uani 1 1 d . . .
O9 O 1.38757(19) 0.3039(2) 0.33131(11) 0.0275(5) Uani 1 1 d . . .
O10 O 1.20100(18) 0.31207(19) 0.31183(10) 0.0231(5) Uani 1 1 d . . .
O11 O 1.2712(2) 0.4772(2) 0.21171(10) 0.0290(5) Uani 1 1 d . . .
O12 O 1.07313(19) 0.4235(2) 0.23358(10) 0.0269(5) Uani 1 1 d . . .
N1S N 0.3873(5) 0.5377(5) 0.0396(3) 0.0937(16) Uiso 1 1 d . A 1
C1S C 0.4164(5) 0.4664(5) 0.0614(2) 0.0625(13) Uiso 1 1 d . A 1
C2S C 0.4585(6) 0.3865(6) 0.0857(3) 0.096(2) Uiso 1 1 d . A 1
H2S1 H 0.4309 0.3093 0.0608 0.144 Uiso 1 1 calc R A 1
H2S2 H 0.4262 0.3803 0.1243 0.144 Uiso 1 1 calc R A 1
H2S3 H 0.5487 0.4130 0.0896 0.144 Uiso 1 1 calc R A 1
N3S N 1.4838(7) -0.0289(7) 0.5284(4) 0.0391(19) Uiso 0.40 1 d P . 2
C5S C 1.4146(8) -0.0340(8) 0.5620(4) 0.0301(19) Uiso 0.40 1 d P B 2
C6S C 1.3216(11) -0.0386(10) 0.6025(5) 0.042(3) Uiso 0.40 1 d P B 2
H6S1 H 1.2412 -0.0819 0.5827 0.062 Uiso 0.40 1 calc PR B 2
H6S2 H 1.3214 0.0416 0.6187 0.062 Uiso 0.40 1 calc PR B 2
H6S3 H 1.3379 -0.0789 0.6340 0.062 Uiso 0.40 1 calc PR B 2
N2S N 1.2129(6) -0.1709(6) 0.5161(3) 0.0587(17) Uiso 0.60 1 d P C 3
C3S C 1.2815(6) -0.1132(6) 0.5534(3) 0.0421(16) Uiso 0.60 1 d P C 3
C4S C 1.3665(8) -0.0422(7) 0.6015(4) 0.049(2) Uiso 0.60 1 d P C 3
H4S1 H 1.3834 -0.0935 0.6275 0.073 Uiso 0.60 1 calc PR C 3
H4S2 H 1.3297 0.0149 0.6231 0.073 Uiso 0.60 1 calc PR C 3
H4S3 H 1.4436 0.0000 0.5861 0.073 Uiso 0.60 1 calc PR C 3

loop_
_atom_site_aniso_label
_atom_site_aniso_U_11
_atom_site_aniso_U_22
_atom_site_aniso_U_33
_atom_site_aniso_U_23
_atom_site_aniso_U_13
_atom_site_aniso_U_12
C1 0.0225(17) 0.0217(17) 0.0292(18) 0.0034(14) 0.0013(13) 0.0079(13)
C2 0.0207(16) 0.0253(18) 0.0282(18) 0.0048(14) 0.0021(13) 0.0067(13)
C3 0.0232(17) 0.029(2) 0.042(2) 0.0087(17) 0.0020(14) 0.0066(14)
C4 0.0312(19) 0.0262(19) 0.047(2) 0.0130(17) 0.0084(16) 0.0045(15)
C5 0.038(2) 0.032(2) 0.045(2) 0.0138(18) 0.0045(17) 0.0139(16)
C6 0.0269(18) 0.035(2) 0.034(2) 0.0064(16) 0.0006(14) 0.0130(15)
C7 0.0234(17) 0.0267(18) 0.035(2) 0.0048(15) 0.0044(14) 0.0081(14)
C8 0.0208(16) 0.0177(16) 0.0271(17) 0.0054(13) 0.0021(13) 0.0049(12)
C9 0.0220(16) 0.0224(17) 0.0257(17) 0.0065(14) 0.0045(12) 0.0064(13)
C10 0.0214(16) 0.032(2) 0.0324(19) 0.0046(16) -0.0001(13) 0.0090(14)
C11 0.0239(17) 0.042(2) 0.039(2) 0.0027(18) 0.0059(15) 0.0137(16)
C12 0.039(2) 0.032(2) 0.031(2) 0.0031(16) 0.0063(15) 0.0147(16)
C13 0.0294(18) 0.0274(19) 0.0302(19) 0.0040(15) -0.0021(14) 0.0045(14)
C14 0.0221(16) 0.0255(18) 0.0317(19) 0.0046(15) 0.0003(13) 0.0055(13)
C15 0.0242(17) 0.0204(17) 0.036(2) 0.0013(15) -0.0017(14) 0.0041(13)
C16 0.047(2) 0.0239(19) 0.032(2) 0.0048(16) -0.0052(16) 0.0057(16)
C17 0.059(3) 0.043(3) 0.048(3) 0.017(2) -0.007(2) 0.013(2)
C18 0.086(4) 0.059(3) 0.048(3) 0.020(3) -0.012(3) 0.022(3)
C19 0.085(4) 0.046(3) 0.045(3) 0.013(2) 0.009(3) 0.001(3)
C20 0.069(3) 0.054(3) 0.040(3) 0.013(2) 0.013(2) 0.001(2)
C21 0.044(2) 0.041(2) 0.030(2) 0.0067(18) 0.0047(16) 0.0014(18)
C22 0.0224(17) 0.0246(18) 0.0311(19) 0.0059(15) 0.0039(13) 0.0052(13)
C23 0.0302(18) 0.0221(18) 0.0296(19) 0.0057(15) 0.0055(14) 0.0050(14)
C24 0.037(2) 0.038(2) 0.033(2) 0.0088(17) 0.0103(16) 0.0171(16)
C25 0.053(3) 0.057(3) 0.032(2) 0.007(2) 0.0136(19) 0.031(2)
C26 0.076(3) 0.039(2) 0.032(2) -0.0002(19) 0.013(2) 0.024(2)
C27 0.057(3) 0.035(2) 0.033(2) 0.0014(18) 0.0003(18) 0.0039(19)
C28 0.0341(19) 0.028(2) 0.031(2) 0.0038(16) 0.0071(15) 0.0012(15)
C29 0.0209(16) 0.0199(17) 0.0296(18) 0.0018(14) -0.0021(13) 0.0047(12)
C30 0.0243(17) 0.0235(18) 0.0267(18) 0.0012(14) -0.0035(13) 0.0030(13)
C31 0.0298(18) 0.0275(19) 0.033(2) 0.0038(16) -0.0077(14) 0.0047(14)
C32 0.048(2) 0.033(2) 0.037(2) 0.0105(18) -0.0108(18) 0.0063(17)
C33 0.056(3) 0.036(2) 0.029(2) 0.0061(18) 0.0030(18) 0.0027(19)
C34 0.035(2) 0.037(2) 0.031(2) 0.0020(17) 0.0041(15) 0.0027(16)
C35 0.0301(18) 0.0279(19) 0.0289(19) 0.0001(15) 0.0015(14) 0.0040(14)
C36 0.0232(17) 0.0259(18) 0.0236(17) 0.0029(14) 0.0005(13) 0.0056(13)
C37 0.0228(17) 0.0298(19) 0.0312(19) 0.0078(15) -0.0006(13) 0.0049(14)
C38 0.0314(19) 0.042(2) 0.034(2) 0.0129(18) 0.0069(15) 0.0106(16)
C39 0.037(2) 0.046(3) 0.041(2) 0.024(2) 0.0001(17) 0.0004(18)
C40 0.046(2) 0.035(2) 0.056(3) 0.015(2) -0.009(2) 0.0090(18)
C41 0.036(2) 0.035(2) 0.060(3) 0.007(2) -0.0042(18) 0.0136(17)
C42 0.0288(18) 0.034(2) 0.039(2) 0.0086(17) -0.0007(15) 0.0077(15)
C43 0.0224(16) 0.0273(19) 0.035(2) 0.0059(15) -0.0024(14) 0.0078(14)
C44 0.0268(18) 0.028(2) 0.040(2) 0.0108(17) 0.0003(15) 0.0027(14)
C45 0.0218(18) 0.040(2) 0.045(2) 0.0082(18) 0.0122(15) 0.0032(15)
C46 0.0204(17) 0.034(2) 0.043(2) 0.0001(17) 0.0047(15) 0.0098(14)
C47 0.0246(17) 0.0246(18) 0.0311(19) 0.0031(15) -0.0014(14) 0.0060(13)
C48 0.0296(18) 0.030(2) 0.032(2) 0.0052(16) 0.0069(14) 0.0059(15)
C49 0.034(2) 0.041(2) 0.037(2) 0.0024(18) 0.0124(16) 0.0138(17)
C50 0.056(3) 0.045(3) 0.035(2) -0.0075(19) 0.0066(19) 0.012(2)
C51 0.039(2) 0.046(3) 0.034(2) -0.0012(19) -0.0044(17) 0.0064(18)
C52 0.0288(18) 0.030(2) 0.031(2) 0.0021(16) -0.0011(14) 0.0049(15)
C53 0.0242(17) 0.029(2) 0.046(2) 0.0130(17) 0.0020(15) 0.0083(14)
C54 0.031(2) 0.035(2) 0.058(3) 0.019(2) 0.0086(17) 0.0078(16)
C55 0.0218(18) 0.040(2) 0.060(3) 0.010(2) 0.0099(17) 0.0042(16)
C56 0.0213(17) 0.033(2) 0.051(2) 0.0009(18) 0.0029(15) 0.0091(15)
C57 0.0255(17) 0.0232(18) 0.036(2) 0.0011(15) -0.0004(14) 0.0061(14)
C58 0.0307(18) 0.030(2) 0.0303(19) 0.0082(16) 0.0061(14) 0.0116(15)
C59 0.045(2) 0.034(2) 0.038(2) 0.0086(18) 0.0106(17) 0.0166(18)
C60 0.051(2) 0.033(2) 0.035(2) -0.0015(18) 0.0002(18) 0.0094(18)
C61 0.036(2) 0.036(2) 0.044(2) -0.0028(19) -0.0056(17) 0.0028(17)
C62 0.0324(19) 0.029(2) 0.036(2) -0.0012(16) -0.0018(15) 0.0064(15)
Mn3 0.0134(2) 0.0219(3) 0.0278(3) 0.0051(2) 0.00170(19) 0.00255(19)
N1 0.0183(13) 0.0233(15) 0.0288(15) 0.0025(12) 0.0004(11) 0.0035(11)
N2 0.0241(14) 0.0221(15) 0.0282(15) 0.0045(12) 0.0028(11) 0.0057(11)
N3 0.0186(13) 0.0221(15) 0.0319(16) 0.0031(12) 0.0014(11) 0.0023(11)
N4 0.0236(14) 0.0203(14) 0.0278(15) 0.0051(12) 0.0013(11) 0.0041(11)
Ni1 0.0155(2) 0.0213(2) 0.0296(3) 0.00361(18) 0.00031(16) 0.00360(16)
Ni2 0.0159(2) 0.0225(2) 0.0292(3) 0.00398(18) 0.00146(16) 0.00404(16)
O1 0.0196(11) 0.0295(13) 0.0317(13) 0.0078(11) 0.0025(9) 0.0076(9)
O2 0.0180(11) 0.0238(13) 0.0414(15) 0.0110(11) 0.0026(10) 0.0033(9)
O3 0.0174(11) 0.0243(12) 0.0311(13) 0.0009(10) -0.0004(9) 0.0045(9)
O4 0.0164(11) 0.0315(14) 0.0319(13) 0.0028(11) 0.0025(9) 0.0051(9)
O5 0.0238(12) 0.0264(13) 0.0432(15) 0.0050(11) -0.0066(10) 0.0078(10)
O6 0.0197(11) 0.0275(13) 0.0258(12) 0.0060(10) -0.0001(9) 0.0046(9)
O7 0.0198(11) 0.0287(13) 0.0356(14) -0.0021(11) 0.0017(10) 0.0055(10)
O8 0.0228(12) 0.0348(14) 0.0297(14) -0.0021(11) 0.0027(10) 0.0051(10)
O9 0.0162(11) 0.0260(13) 0.0399(14) 0.0083(11) -0.0008(9) 0.0040(9)
O10 0.0170(11) 0.0240(12) 0.0265(12) 0.0052(10) -0.0002(9) 0.0024(9)
O11 0.0201(12) 0.0368(14) 0.0331(14) 0.0112(11) 0.0019(9) 0.0100(10)
O12 0.0196(11) 0.0258(13) 0.0365(14) 0.0109(11) 0.0020(9) 0.0054(9)

loop_
_geom_bond_atom_site_label_1
_geom_bond_atom_site_label_2
_geom_bond_distance
_geom_bond_site_symmetry_2
_geom_bond_publ_flag
C1 O2 1.252(4) . ?
C1 O1 1.278(4) . ?
C1 C2 1.502(4) . ?
C2 C3 1.393(5) . ?
C2 C7 1.400(5) . ?
C3 C4 1.389(5) . ?
C4 C5 1.381(5) . ?
C5 C6 1.391(5) . ?
C6 C7 1.372(5) . ?
C8 O4 1.257(4) . ?
C8 O3 1.268(4) . ?
C8 C9 1.501(5) . ?
C9 C10 1.387(4) . ?
C9 C14 1.401(5) . ?
C10 C11 1.387(5) . ?
C11 C12 1.379(5) . ?
C12 C13 1.393(5) . ?
C13 C14 1.375(5) . ?
C15 O5 1.265(4) . ?
C15 O6 1.274(4) . ?
C15 C16 1.485(5) . ?
C15 Ni1 2.467(4) . ?
C16 C17 1.391(5) . ?
C16 C21 1.398(5) . ?
C17 C18 1.411(7) . ?
C18 C19 1.376(7) . ?
C19 C20 1.373(7) . ?
C20 C21 1.397(6) . ?
C22 O8 1.255(4) . ?
C22 O7 1.266(4) . ?
C22 C23 1.504(5) . ?
C23 C28 1.394(5) . ?
C23 C24 1.390(5) . ?
C24 C25 1.373(5) . ?
C25 C26 1.379(6) . ?
C26 C27 1.369(6) . ?
C27 C28 1.392(5) . ?
C29 O9 1.261(4) . ?
C29 O10 1.287(4) . ?
C29 C30 1.474(5) . ?
C29 Ni2 2.473(3) . ?
C30 C31 1.390(5) . ?
C30 C35 1.399(5) . ?
C31 C32 1.385(5) . ?
C32 C33 1.391(6) . ?
C33 C34 1.377(6) . ?
C34 C35 1.394(5) . ?
C36 O12 1.243(4) . ?
C36 O11 1.275(4) . ?
C36 C37 1.507(5) . ?
C37 C42 1.383(5) . ?
C37 C38 1.398(5) . ?
C38 C39 1.383(5) . ?
C39 C40 1.383(6) . ?
C40 C41 1.376(6) . ?
C41 C42 1.383(5) . ?
C43 N1 1.343(4) . ?
C43 C44 1.382(5) . ?
C44 C45 1.376(5) . ?
C45 C46 1.381(5) . ?
C46 C47 1.378(5) . ?
C47 N1 1.348(4) . ?
C48 N2 1.339(4) . ?
C48 C49 1.392(5) . ?
C49 C50 1.381(6) . ?
C50 C51 1.380(6) . ?
C51 C52 1.377(5) . ?
C52 N2 1.343(4) . ?
C53 N3 1.339(4) . ?
C53 C54 1.387(5) . ?
C54 C55 1.371(5) . ?
C55 C56 1.376(5) . ?
C56 C57 1.370(5) . ?
C57 N3 1.347(4) . ?
C58 N4 1.347(4) . ?
C58 C59 1.385(5) . ?
C59 C60 1.397(6) . ?
C60 C61 1.382(6) . ?
C61 C62 1.375(5) . ?
C62 N4 1.340(4) . ?
Mn3 O4 2.135(2) . ?
Mn3 O8 2.144(2) . ?
Mn3 O2 2.165(2) . ?
Mn3 O12 2.172(2) . ?
Mn3 O10 2.187(2) . ?
Mn3 O6 2.193(2) . ?
N1 Ni1 2.057(3) . ?
N2 Ni1 2.121(3) . ?
N3 Ni2 2.069(3) . ?
N4 Ni2 2.108(3) . ?
Ni1 O1 2.019(2) . ?
Ni1 O3 2.036(2) . ?
Ni1 O6 2.099(2) . ?
Ni1 O5 2.164(2) . ?
Ni2 O11 2.023(2) . ?
Ni2 O7 2.029(2) . ?
Ni2 O10 2.119(2) . ?
Ni2 O9 2.141(2) . ?
N1S C1S 1.178(7) . ?
C1S C2S 1.373(8) . ?
N3S C5S 1.113(11) . ?
N3S N3S 1.586(16) 2_856 ?
C5S C6S 1.420(14) . ?
N2S C3S 1.155(9) . ?
C3S C4S 1.457(11) . ?
